data_2106759
loop_
_publ_author_name
'Hostettler, M.'
'Birkedal, H.'
'Schwarzenbach, D.'

_publ_section_title
;
 The structure of orange Hg I2. I. Polytypic layer structure
;
_journal_name_full 'Acta Crystallographica B (39,1983-)'
_journal_page_first 903
_journal_page_last 913
_journal_volume 58
_journal_year 2002
_chemical_formula_sum 'Hg I2'
_space_group_IT_number 115
_symmetry_space_group_name_Hall 'P -4 -2'
_symmetry_space_group_name_H-M 'P -4 m 2'
_cell_angle_alpha 90
_cell_angle_beta 90
_cell_angle_gamma 90
_cell_formula_units_Z 4
_cell_length_a 8.7863
_cell_length_b 8.7863
_cell_length_c 6.1667
_cell_volume 476.063
_citation_journal_id_ASTM ASBSDK
_cod_data_source_file Hostettler_ASBSDK_2002_621.cif
_cod_data_source_block Hg1I2
_cod_original_cell_volume 476.0634
_cod_original_formula_sum 'Hg1 I2'
_cod_database_code 2106759

loop_
_symmetry_equiv_pos_as_xyz
x,y,z
y,-x,-z
-x,-y,z
-y,x,-z
-x,y,z
y,x,-z
x,-y,z
-y,-x,-z

loop_
_atom_site_label
_atom_site_type_symbol
_atom_site_fract_x
_atom_site_fract_y
_atom_site_fract_z
_atom_site_occupancy
_atom_site_U_iso_or_equiv
Hg1 Hg+2 0.24918 0 0.74945 1 0.0
I1 I-1 0 0.5 0.5315 1 0.0
I3 I-1 0 0 0.5288 1 0.0
I2 I-1 0.26398 0.26398 0 1 0.0
